data_7053995
loop_
_publ_author_name
'Benkhellat, Zakia'
'Allali, Mustapha'
'Beley, Marc'
'Wenger, Emmanuel'
'Bernard, Maxime'
'Parizel, Nathalie'
'Selmeczi, Katalin'
'Joly, Jean-Pierre'

_publ_section_title
;
 Click synthesis of symmetric bis-triazol ligands and full
 characterisation of their copper(ii)-complexes
;
_journal_issue 1
_journal_name_full 'New Journal of Chemistry'
_journal_page_first 419
_journal_paper_doi 10.1039/c3nj00570d
_journal_volume 38
_journal_year 2014
_chemical_formula_moiety 'C30 H38 Cl2 Cu N8 O4, 2(Cl O4), C3 H7 N O'
_chemical_formula_sum 'C33 H45 Cl4 Cu N9 O13'
_chemical_formula_weight 981.13
_chemical_name_common '[CuL4](ClO4)2, DMF'
_space_group_IT_number 14
_symmetry_cell_setting monoclinic
_symmetry_space_group_name_Hall '-P 2ybc'
_symmetry_space_group_name_H-M 'P 1 21/c 1'
_atom_sites_solution_hydrogens geom
_atom_sites_solution_primary direct
_atom_sites_solution_secondary difmap
_audit_creation_method SHELXL-97
_audit_update_record
;
2013-09-04 # Formatted by publCIF

;
_cell_angle_alpha 90.00
_cell_angle_beta 143.2590(10)
_cell_angle_gamma 90.00
_cell_formula_units_Z 8
_cell_length_a 26.3848(4)
_cell_length_b 18.7279(3)
_cell_length_c 27.6457(6)
_cell_measurement_reflns_used 18278
_cell_measurement_temperature 100(2)
_cell_measurement_theta_max 30.51
_cell_measurement_theta_min 3.30
_cell_volume 8171.8(3)
_computing_cell_refinement
;
CrysAlisPro, Oxford Diffraction Ltd.,
Version 1.171.34.44 (release 25-10-2010 CrysAlis171 .NET)
(compiled Oct 25 2010,18:11:34)
;
_computing_data_collection
;
CrysAlisPro, Oxford Diffraction Ltd.,
Version 1.171.34.44 (release 25-10-2010 CrysAlis171 .NET)
(compiled Oct 25 2010,18:11:34)
;
_computing_data_reduction
;
CrysAlisPro, Oxford Diffraction Ltd.,
Version 1.171.34.44 (release 25-10-2010 CrysAlis171 .NET)
(compiled Oct 25 2010,18:11:34)
;
_computing_publication_material 'WinGX publication routines (Farrugia, 1999)'
_computing_structure_refinement 'SHELXL-97 (Sheldrick, 1997)'
_diffrn_ambient_temperature 100(2)
_diffrn_detector_area_resol_mean 10.4508
_diffrn_measured_fraction_theta_full 0.998
_diffrn_measured_fraction_theta_max 0.998
_diffrn_measurement_device_type 'SuperNova, Dual, Cu at zero, Atlas'
_diffrn_measurement_method '\w scans'
_diffrn_radiation_monochromator mirror
_diffrn_radiation_source 'SuperNova (Mo) X-ray Source'
_diffrn_radiation_type 'Mo K\a'
_diffrn_radiation_wavelength 0.7107
_diffrn_reflns_av_R_equivalents 0.0750
_diffrn_reflns_av_sigmaI/netI 0.1847
_diffrn_reflns_limit_h_max 37
_diffrn_reflns_limit_h_min -37
_diffrn_reflns_limit_k_max 26
_diffrn_reflns_limit_k_min -26
_diffrn_reflns_limit_l_max 39
_diffrn_reflns_limit_l_min -39
_diffrn_reflns_number 251365
_diffrn_reflns_theta_full 27.50
_diffrn_reflns_theta_max 30.51
_diffrn_reflns_theta_min 3.30
_exptl_absorpt_coefficient_mu 0.871
_exptl_absorpt_correction_T_max 1.00000
_exptl_absorpt_correction_T_min 0.94200
_exptl_absorpt_correction_type multi-scan
_exptl_absorpt_process_details
;
CrysAlisPro, Oxford Diffraction Ltd.,
Version 1.171.34.9 (release 08-12-2009 CrysAlis171 .NET)
(compiled Dec  8 2009,17:31:18)
Empirical absorption correction using spherical harmonics,
 implemented in SCALE3 ABSPACK scaling algorithm.
;
_exptl_crystal_colour blue
_exptl_crystal_density_diffrn 1.595
_exptl_crystal_density_method 'not measured'
_exptl_crystal_description prismatic
_exptl_crystal_F_000 4056
_exptl_crystal_size_max 0.21
_exptl_crystal_size_mid 0.14
_exptl_crystal_size_min 0.10
_refine_diff_density_max 1.123
_refine_diff_density_min -0.813
_refine_diff_density_rms 0.078
_refine_ls_extinction_method none
_refine_ls_goodness_of_fit_ref 1.025
_refine_ls_hydrogen_treatment constr
_refine_ls_matrix_type full
_refine_ls_number_parameters 1131
_refine_ls_number_reflns 18732
_refine_ls_number_restraints 0
_refine_ls_restrained_S_all 1.025
_refine_ls_R_factor_all 0.0580
_refine_ls_R_factor_gt 0.0400
_refine_ls_shift/su_max 0.003
_refine_ls_shift/su_mean 0.000
_refine_ls_structure_factor_coef Fsqd
_refine_ls_weighting_details 'calc w=1/[\s^2^(Fo^2^)+(0.0427P)^2^+12.7901P] where P=(Fo^2^+2Fc^2^)/3'
_refine_ls_weighting_scheme calc
_refine_ls_wR_factor_gt 0.0947
_refine_ls_wR_factor_ref 0.1075
_reflns_number_gt 18278
_reflns_number_total 24958
_reflns_threshold_expression >2sigma(I)
_cod_data_source_file c3nj00570d.txt
_cod_data_source_block shelxl
_cod_original_sg_symbol_Hall -p2ybc
_cod_original_sg_symbol_H-M P21/c
_cod_database_code 7053995

loop_
_symmetry_equiv_pos_as_xyz
'x, y, z'
'-x, y+1/2, -z+1/2'
'-x, -y, -z'
'x, -y-1/2, z-1/2'

loop_
_atom_site_label
_atom_site_type_symbol
_atom_site_fract_x
_atom_site_fract_y
_atom_site_fract_z
_atom_site_U_iso_or_equiv
_atom_site_adp_type
_atom_site_occupancy
_atom_site_symmetry_multiplicity
_atom_site_calc_flag
_atom_site_refinement_flags
_atom_site_disorder_assembly
_atom_site_disorder_group
Cu1 Cu 0.495909(16) 0.013058(14) 0.733645(15) 0.01194(6) Uani 1 1 d . . .
Cl1 Cl 0.63109(4) 0.02217(3) 1.17774(3) 0.02368(13) Uani 1 1 d . . .
Cl2 Cl 0.33475(4) -0.00973(4) 0.27153(3) 0.02452(13) Uani 1 1 d . . .
O1 O 0.32727(10) -0.00042(9) 0.62085(10) 0.0190(3) Uani 1 1 d . . .
O2 O 0.42735(10) -0.08573(9) 0.74599(10) 0.0203(3) Uani 1 1 d . . .
O3 O 0.67451(10) 0.05220(8) 0.86276(9) 0.0183(3) Uani 1 1 d . . .
O4 O 0.60756(11) 0.19159(9) 0.79567(10) 0.0224(4) Uani 1 1 d . . .
N3 N 0.51560(11) 0.05378(10) 0.81225(11) 0.0132(4) Uani 1 1 d . . .
N4 N 0.43956(12) 0.11554(10) 0.67636(11) 0.0140(4) Uani 1 1 d . . .
N1 N 0.47593(11) -0.02540(10) 0.65359(11) 0.0136(4) Uani 1 1 d . . .
N2 N 0.56712(12) -0.08545(10) 0.79412(11) 0.0133(4) Uani 1 1 d . . .
N5 N 0.54679(11) 0.02708(10) 0.87644(11) 0.0135(4) Uani 1 1 d . . .
N6 N 0.53221(11) 0.07658(10) 0.89917(11) 0.0133(4) Uani 1 1 d . . .
N7 N 0.44512(12) 0.00243(10) 0.58985(11) 0.0140(4) Uani 1 1 d . . .
N8 N 0.44823(11) -0.05040(10) 0.55983(11) 0.0139(4) Uani 1 1 d . . .
C1 C 0.34681(14) 0.10748(12) 0.59415(13) 0.0168(4) Uani 1 1 d . . .
H1A H 0.3223 0.1555 0.5700 0.020 Uiso 1 1 calc R . .
H1B H 0.3409 0.0802 0.5591 0.020 Uiso 1 1 calc R . .
C2 C 0.29686(15) 0.07077(13) 0.59461(14) 0.0204(5) Uani 1 1 d . . .
H2A H 0.3045 0.0955 0.6318 0.024 Uiso 1 1 calc R . .
H2B H 0.2358 0.0710 0.5397 0.024 Uiso 1 1 calc R . .
C3 C 0.29225(15) -0.03852(14) 0.63383(14) 0.0214(5) Uani 1 1 d . . .
H3A H 0.2316 -0.0488 0.5816 0.026 Uiso 1 1 calc R . .
H3B H 0.2972 -0.0100 0.6676 0.026 Uiso 1 1 calc R . .
C4 C 0.34115(15) -0.10680(14) 0.67595(14) 0.0217(5) Uani 1 1 d . . .
H4A H 0.3230 -0.1336 0.6911 0.026 Uiso 1 1 calc R . .
H4B H 0.3327 -0.1373 0.6407 0.026 Uiso 1 1 calc R . .
C5 C 0.48370(15) -0.14323(13) 0.79724(14) 0.0185(5) Uani 1 1 d . . .
H5A H 0.4639 -0.1864 0.7647 0.022 Uiso 1 1 calc R . .
H5B H 0.4867 -0.1543 0.8345 0.022 Uiso 1 1 calc R . .
C6 C 0.57014(14) -0.12100(12) 0.84483(13) 0.0161(4) Uani 1 1 d . . .
H6A H 0.5962 -0.0879 0.8884 0.019 Uiso 1 1 calc R . .
H6B H 0.6068 -0.1638 0.8706 0.019 Uiso 1 1 calc R . .
C7 C 0.45049(15) 0.16194(12) 0.72879(13) 0.0163(4) Uani 1 1 d . . .
H7A H 0.4911 0.2008 0.7526 0.020 Uiso 1 1 calc R . .
H7B H 0.3955 0.1839 0.6953 0.020 Uiso 1 1 calc R . .
C8 C 0.48222(13) 0.11920(12) 0.79455(13) 0.0138(4) Uani 1 1 d . . .
C9 C 0.49228(14) 0.13440(12) 0.85021(13) 0.0145(4) Uani 1 1 d . . .
H9 H 0.4751 0.1763 0.8538 0.017 Uiso 1 1 calc R . .
C10 C 0.55764(13) 0.06390(12) 0.96758(13) 0.0137(4) Uani 1 1 d . . .
C11 C 0.53664(14) 0.11343(13) 0.98681(13) 0.0171(4) Uani 1 1 d . . .
H11 H 0.5073 0.1560 0.9560 0.021 Uiso 1 1 calc R . .
C12 C 0.55891(15) 0.10014(13) 1.05144(14) 0.0191(5) Uani 1 1 d . . .
H12 H 0.5442 0.1331 1.0649 0.023 Uiso 1 1 calc R . .
C13 C 0.60281(14) 0.03847(13) 1.09627(13) 0.0179(5) Uani 1 1 d . . .
C14 C 0.62342(15) -0.01129(13) 1.07680(14) 0.0185(5) Uani 1 1 d . . .
H14 H 0.6531 -0.0537 1.1079 0.022 Uiso 1 1 calc R . .
C15 C 0.60030(14) 0.00148(12) 1.01169(14) 0.0169(4) Uani 1 1 d . . .
H15 H 0.6135 -0.0322 0.9973 0.020 Uiso 1 1 calc R . .
C16 C 0.65677(14) -0.07286(12) 0.84647(13) 0.0156(4) Uani 1 1 d . . .
H16A H 0.6566 -0.0634 0.8111 0.019 Uiso 1 1 calc R . .
H16B H 0.6898 -0.1171 0.8772 0.019 Uiso 1 1 calc R . .
C17 C 0.70096(14) -0.01205(12) 0.90528(13) 0.0162(4) Uani 1 1 d . . .
H17A H 0.6860 -0.0115 0.9287 0.019 Uiso 1 1 calc R . .
H17B H 0.7631 -0.0175 0.9499 0.019 Uiso 1 1 calc R . .
C18 C 0.71119(15) 0.11438(13) 0.91261(14) 0.0204(5) Uani 1 1 d . . .
H18A H 0.7728 0.1072 0.9642 0.025 Uiso 1 1 calc R . .
H18B H 0.6854 0.1228 0.9250 0.025 Uiso 1 1 calc R . .
C19 C 0.69581(15) 0.17764(13) 0.86870(15) 0.0231(5) Uani 1 1 d . . .
H19A H 0.7238 0.2202 0.9041 0.028 Uiso 1 1 calc R . .
H19B H 0.7212 0.1686 0.8560 0.028 Uiso 1 1 calc R . .
C20 C 0.56945(15) 0.15326(13) 0.72757(14) 0.0187(5) Uani 1 1 d . . .
H20A H 0.5898 0.1033 0.7432 0.022 Uiso 1 1 calc R . .
H20B H 0.5860 0.1753 0.7091 0.022 Uiso 1 1 calc R . .
C21 C 0.47493(14) 0.15447(12) 0.66027(13) 0.0165(4) Uani 1 1 d . . .
H21A H 0.4499 0.1335 0.6116 0.020 Uiso 1 1 calc R . .
H21B H 0.4563 0.2049 0.6477 0.020 Uiso 1 1 calc R . .
C22 C 0.52873(15) -0.13560(12) 0.72933(13) 0.0163(4) Uani 1 1 d . . .
H22A H 0.4807 -0.1613 0.7077 0.020 Uiso 1 1 calc R . .
H22B H 0.5713 -0.1713 0.7515 0.020 Uiso 1 1 calc R . .
C23 C 0.49850(13) -0.09417(12) 0.66376(13) 0.0139(4) Uani 1 1 d . . .
C24 C 0.48114(14) -0.11122(12) 0.60363(13) 0.0167(4) Uani 1 1 d . . .
H24 H 0.4901 -0.1555 0.5945 0.020 Uiso 1 1 calc R . .
C25 C 0.41742(14) -0.03917(13) 0.48805(13) 0.0157(4) Uani 1 1 d . . .
C26 C 0.39577(18) -0.09848(14) 0.44395(16) 0.0272(6) Uani 1 1 d . . .
H26 H 0.3986 -0.1451 0.4595 0.033 Uiso 1 1 calc R . .
C27 C 0.37006(18) -0.08832(15) 0.37697(16) 0.0288(6) Uani 1 1 d . . .
H27 H 0.3563 -0.1282 0.3467 0.035 Uiso 1 1 calc R . .
C28 C 0.36445(14) -0.02026(14) 0.35434(14) 0.0197(5) Uani 1 1 d . . .
C29 C 0.38272(15) 0.03884(14) 0.39645(14) 0.0200(5) Uani 1 1 d . . .
H29 H 0.3764 0.0855 0.3787 0.024 Uiso 1 1 calc R . .
C30 C 0.41018(14) 0.02945(13) 0.46449(14) 0.0174(4) Uani 1 1 d . . .
H30 H 0.4239 0.0695 0.4946 0.021 Uiso 1 1 calc R . .
Cu2 Cu 0.019995(17) 0.009563(14) 0.280669(16) 0.01358(7) Uani 1 1 d . . .
Cl3 Cl 0.16572(4) -0.00781(4) 0.73034(3) 0.02711(14) Uani 1 1 d . . .
Cl4 Cl -0.14043(4) -0.01995(4) -0.17978(4) 0.03157(16) Uani 1 1 d . . .
O5 O -0.16254(10) -0.02908(9) 0.14701(10) 0.0195(3) Uani 1 1 d . . .
O6 O -0.08224(11) -0.16349(9) 0.21376(10) 0.0235(4) Uani 1 1 d . . .
O7 O 0.08590(11) 0.11063(10) 0.26794(11) 0.0284(4) Uani 1 1 d . . .
O8 O 0.18822(11) 0.02962(10) 0.39720(11) 0.0237(4) Uani 1 1 d . . .
N9 N 0.03563(12) 0.04525(10) 0.35807(11) 0.0149(4) Uani 1 1 d . . .
N10 N -0.05480(12) 0.10790(10) 0.21954(11) 0.0144(4) Uani 1 1 d . . .
N11 N 0.00020(12) -0.03256(10) 0.20238(11) 0.0145(4) Uani 1 1 d . . .
N12 N 0.08345(11) -0.09195(10) 0.34257(11) 0.0143(4) Uani 1 1 d . . .
N13 N 0.06382(12) 0.01399(10) 0.41937(11) 0.0158(4) Uani 1 1 d . . .
N14 N 0.05516(11) 0.06313(10) 0.44755(11) 0.0136(4) Uani 1 1 d . . .
N15 N -0.03832(12) -0.00887(10) 0.13386(11) 0.0163(4) Uani 1 1 d . . .
N16 N -0.02577(11) -0.05909(10) 0.10994(11) 0.0145(4) Uani 1 1 d . . .
C31 C -0.14470(14) 0.09569(12) 0.16593(13) 0.0166(4) Uani 1 1 d . . .
H31A H -0.1769 0.1404 0.1361 0.020 Uiso 1 1 calc R . .
H31B H -0.1455 0.0854 0.2004 0.020 Uiso 1 1 calc R . .
C32 C -0.18969(14) 0.03620(12) 0.10570(14) 0.0184(5) Uani 1 1 d . . .
H32A H -0.2518 0.0415 0.0620 0.022 Uiso 1 1 calc R . .
H32B H -0.1760 0.0373 0.0813 0.022 Uiso 1 1 calc R . .
C33 C -0.19568(15) -0.08955(13) 0.09622(14) 0.0224(5) Uani 1 1 d . . .
H33A H -0.1723 -0.0908 0.0809 0.027 Uiso 1 1 calc R . .
H33B H -0.2581 -0.0858 0.0462 0.027 Uiso 1 1 calc R . .
C34 C -0.17204(15) -0.15652(13) 0.14072(15) 0.0261(5) Uani 1 1 d . . .
H34A H -0.1978 -0.1558 0.1537 0.031 Uiso 1 1 calc R . .
H34B H -0.1949 -0.1983 0.1056 0.031 Uiso 1 1 calc R . .
C35 C -0.05007(15) -0.13376(13) 0.28205(14) 0.0208(5) Uani 1 1 d . . .
H35A H -0.0707 -0.1619 0.2942 0.025 Uiso 1 1 calc R . .
H35B H -0.0707 -0.0841 0.2700 0.025 Uiso 1 1 calc R . .
C36 C 0.04519(14) -0.13433(12) 0.35404(14) 0.0174(5) Uani 1 1 d . . .
H36A H 0.0663 -0.1150 0.4013 0.021 Uiso 1 1 calc R . .
H36B H 0.0648 -0.1844 0.3665 0.021 Uiso 1 1 calc R . .
C37 C -0.01713(15) 0.15662(12) 0.28524(13) 0.0174(5) Uani 1 1 d . . .
H37A H 0.0323 0.1820 0.3092 0.021 Uiso 1 1 calc R . .
H37B H -0.0594 0.1925 0.2632 0.021 Uiso 1 1 calc R . .
C38 C 0.00962(13) 0.11254(12) 0.34767(13) 0.0143(4) Uani 1 1 d . . .
C39 C 0.02132(14) 0.12445(12) 0.40467(13) 0.0152(4) Uani 1 1 d . . .
H39 H 0.0085 0.1666 0.4126 0.018 Uiso 1 1 calc R . .
C40 C 0.08300(13) 0.04572(13) 0.51678(13) 0.0153(4) Uani 1 1 d . . .
C41 C 0.10117(16) 0.10041(14) 0.56280(15) 0.0233(5) Uani 1 1 d . . .
H41 H 0.0963 0.1489 0.5494 0.028 Uiso 1 1 calc R . .
C42 C 0.12656(17) 0.08305(15) 0.62869(15) 0.0260(5) Uani 1 1 d . . .
H42 H 0.1382 0.1197 0.6604 0.031 Uiso 1 1 calc R . .
C43 C 0.13489(15) 0.01251(14) 0.64804(14) 0.0208(5) Uani 1 1 d . . .
C44 C 0.11841(14) -0.04230(13) 0.60314(14) 0.0191(5) Uani 1 1 d . . .
H44 H 0.1257 -0.0907 0.6181 0.023 Uiso 1 1 calc R . .
C45 C 0.09118(14) -0.02549(13) 0.53610(14) 0.0169(4) Uani 1 1 d . . .
H45 H 0.0783 -0.0623 0.5037 0.020 Uiso 1 1 calc R . .
C46 C 0.17408(14) -0.08038(12) 0.42633(13) 0.0174(5) Uani 1 1 d . . .
H46A H 0.1754 -0.0546 0.4586 0.021 Uiso 1 1 calc R . .
H46B H 0.2013 -0.1274 0.4522 0.021 Uiso 1 1 calc R . .
C47 C 0.22432(15) -0.03915(14) 0.42839(15) 0.0229(5) Uani 1 1 d . . .
H47A H 0.2842 -0.0356 0.4846 0.028 Uiso 1 1 calc R . .
H47B H 0.2225 -0.0634 0.3952 0.028 Uiso 1 1 calc R . .
C48 C 0.22240(16) 0.06806(15) 0.38321(16) 0.0273(6) Uani 1 1 d . . .
H48A H 0.2184 0.0391 0.3503 0.033 Uiso 1 1 calc R . .
H48B H 0.2827 0.0798 0.4352 0.033 Uiso 1 1 calc R . .
C49 C 0.17165(16) 0.13435(14) 0.33951(16) 0.0267(6) Uani 1 1 d . . .
H49A H 0.1772 0.1644 0.3730 0.032 Uiso 1 1 calc R . .
H49B H 0.1904 0.1623 0.3254 0.032 Uiso 1 1 calc R . .
C50 C 0.02923(16) 0.16790(13) 0.21809(15) 0.0217(5) Uani 1 1 d . . .
H50A H 0.0265 0.1814 0.1814 0.026 Uiso 1 1 calc R . .
H50B H 0.0483 0.2099 0.2515 0.026 Uiso 1 1 calc R . .
C51 C -0.05678(15) 0.14381(12) 0.16967(14) 0.0178(5) Uani 1 1 d . . .
H51A H -0.0947 0.1858 0.1425 0.021 Uiso 1 1 calc R . .
H51B H -0.0810 0.1104 0.1271 0.021 Uiso 1 1 calc R . .
C52 C 0.08018(15) -0.13588(12) 0.29454(14) 0.0181(5) Uani 1 1 d . . .
H52A H 0.1386 -0.1477 0.3288 0.022 Uiso 1 1 calc R . .
H52B H 0.0500 -0.1812 0.2780 0.022 Uiso 1 1 calc R . .
C53 C 0.03631(14) -0.09686(12) 0.22164(13) 0.0149(4) Uani 1 1 d . . .
C54 C 0.01987(14) -0.11451(12) 0.16210(14) 0.0172(4) Uani 1 1 d . . .
H54 H 0.0368 -0.1564 0.1582 0.021 Uiso 1 1 calc R . .
C55 C -0.05697(14) -0.04949(13) 0.03773(13) 0.0166(4) Uani 1 1 d . . .
C56 C -0.04996(16) -0.10606(14) 0.01081(15) 0.0225(5) Uani 1 1 d . . .
H56 H -0.0281 -0.1508 0.0379 0.027 Uiso 1 1 calc R . .
C57 C -0.07550(16) -0.09610(15) -0.05627(15) 0.0254(5) Uani 1 1 d . . .
H57 H -0.0698 -0.1337 -0.0747 0.030 Uiso 1 1 calc R . .
C58 C -0.10904(15) -0.03166(15) -0.09583(14) 0.0242(5) Uani 1 1 d . . .
C59 C -0.11683(16) 0.02469(15) -0.06953(15) 0.0249(5) Uani 1 1 d . . .
H59 H -0.1404 0.0689 -0.0977 0.030 Uiso 1 1 calc R . .
C60 C -0.08971(15) 0.01545(14) -0.00146(14) 0.0203(5) Uani 1 1 d . . .
H60 H -0.0937 0.0536 0.0180 0.024 Uiso 1 1 calc R . .
O10 O -0.10481(13) 0.25292(11) 0.30948(14) 0.0401(5) Uani 1 1 d . . .
N101 N -0.23542(14) 0.23019(13) 0.23930(13) 0.0285(5) Uani 1 1 d . . .
C101 C -0.28891(19) 0.21808(17) 0.24003(19) 0.0334(6) Uani 1 1 d . . .
H10A H -0.3010 0.1669 0.2338 0.050 Uiso 1 1 calc R . .
H10B H -0.3422 0.2443 0.1953 0.050 Uiso 1 1 calc R . .
H10C H -0.2599 0.2348 0.2915 0.050 Uiso 1 1 calc R . .
C102 C -0.2692(2) 0.20991(19) 0.16603(19) 0.0420(8) Uani 1 1 d . . .
H10D H -0.2332 0.2299 0.1681 0.063 Uiso 1 1 calc R . .
H10E H -0.3270 0.2285 0.1184 0.063 Uiso 1 1 calc R . .
H10F H -0.2701 0.1577 0.1626 0.063 Uiso 1 1 calc R . .
C103 C -0.15581(19) 0.24879(16) 0.30430(18) 0.0337(6) Uani 1 1 d . . .
H103 H -0.1356 0.2600 0.3512 0.040 Uiso 1 1 calc R . .
O11 O 0.42165(12) 0.24130(10) 0.35710(12) 0.0312(4) Uani 1 1 d . . .
N401 N 0.28079(14) 0.22345(12) 0.26098(13) 0.0261(5) Uani 1 1 d . . .
C201 C 0.35635(18) 0.24663(15) 0.33115(17) 0.0293(6) Uani 1 1 d . . .
H201 H 0.3610 0.2698 0.3651 0.035 Uiso 1 1 calc R . .
C202 C 0.2084(2) 0.22817(19) 0.2374(2) 0.0427(8) Uani 1 1 d . . .
H20C H 0.2231 0.2569 0.2771 0.064 Uiso 1 1 calc R . .
H20D H 0.1918 0.1801 0.2351 0.064 Uiso 1 1 calc R . .
H20E H 0.1611 0.2507 0.1840 0.064 Uiso 1 1 calc R . .
C203 C 0.2680(2) 0.1865(2) 0.2056(2) 0.0520(10) Uani 1 1 d . . .
H20F H 0.3191 0.1908 0.2249 0.078 Uiso 1 1 calc R . .
H20G H 0.2199 0.2079 0.1517 0.078 Uiso 1 1 calc R . .
H20H H 0.2563 0.1360 0.2030 0.078 Uiso 1 1 calc R . .
Cl10 Cl 0.39379(4) 0.26280(3) 0.49681(3) 0.02201(12) Uani 1 1 d . . .
O10A O 0.48448(12) 0.25729(12) 0.56913(12) 0.0367(5) Uani 1 1 d . . .
O10B O 0.37153(14) 0.32217(10) 0.44963(12) 0.0347(5) Uani 1 1 d . . .
O10C O 0.35947(14) 0.27409(14) 0.51821(13) 0.0449(6) Uani 1 1 d . . .
O10D O 0.35978(14) 0.19866(11) 0.45077(14) 0.0420(5) Uani 1 1 d . . .
Cl20 Cl 0.18868(3) 0.26102(3) 0.51526(3) 0.01986(12) Uani 1 1 d . . .
O20A O 0.27745(11) 0.25516(10) 0.59438(11) 0.0321(4) Uani 1 1 d . . .
O20B O 0.13994(14) 0.24140(12) 0.52012(14) 0.0413(5) Uani 1 1 d . . .
O20C O 0.16996(12) 0.33376(11) 0.48958(12) 0.0366(5) Uani 1 1 d . . .
O20D O 0.16787(13) 0.21515(12) 0.45970(12) 0.0360(5) Uani 1 1 d . . .
Cl30 Cl 0.68658(3) 0.25298(3) 0.99811(3) 0.01790(11) Uani 1 1 d . . .
O30A O 0.69154(12) 0.31215(10) 1.03520(11) 0.0275(4) Uani 1 1 d . . .
O30B O 0.76632(11) 0.24658(10) 1.03396(12) 0.0286(4) Uani 1 1 d . . .
O30C O 0.61986(12) 0.26564(10) 0.91268(10) 0.0281(4) Uani 1 1 d . . .
O30D O 0.67002(12) 0.18795(10) 1.01142(11) 0.0288(4) Uani 1 1 d . . .
Cl40 Cl -0.0809(3) 0.2484(3) 0.0059(3) 0.0274(8) Uani 0.345(6) 1 d P A 1
O4A O -0.0010(7) 0.2915(7) 0.0836(8) 0.052(3) Uani 0.345(6) 1 d P A 1
O4B O -0.1019(4) 0.2168(4) 0.0342(4) 0.050(2) Uani 0.345(6) 1 d P A 1
O4C O -0.1255(19) 0.3111(11) -0.0349(19) 0.082(8) Uani 0.345(6) 1 d P A 1
O4D O -0.1145(5) 0.1922(5) -0.0466(5) 0.0350(19) Uani 0.345(6) 1 d P A 1
Cl50 Cl -0.06580(16) 0.25855(14) 0.00259(16) 0.0296(4) Uani 0.655(6) 1 d P A 2
O5A O -0.0014(5) 0.2613(5) 0.0797(5) 0.108(3) Uani 0.655(6) 1 d P A 2
O5B O -0.0241(3) 0.2634(4) -0.0104(3) 0.103(2) Uani 0.655(6) 1 d P A 2
O5C O -0.1371(9) 0.3058(6) -0.0483(9) 0.060(3) Uani 0.655(6) 1 d P A 2
O5D O -0.0895(5) 0.1935(4) -0.0150(6) 0.184(6) Uani 0.655(6) 1 d P A 2

loop_
_atom_site_aniso_label
_atom_site_aniso_U_11
_atom_site_aniso_U_22
_atom_site_aniso_U_33
_atom_site_aniso_U_23
_atom_site_aniso_U_13
_atom_site_aniso_U_12
Cu1 0.01554(13) 0.01067(13) 0.01096(12) 0.00164(9) 0.01092(12) 0.00256(10)
Cl1 0.0259(3) 0.0327(3) 0.0158(3) -0.0032(2) 0.0174(3) -0.0070(2)
Cl2 0.0238(3) 0.0389(4) 0.0167(3) 0.0017(2) 0.0176(3) 0.0005(2)
O1 0.0197(8) 0.0203(8) 0.0216(8) 0.0035(7) 0.0176(8) 0.0024(7)
O2 0.0158(8) 0.0164(8) 0.0187(8) 0.0001(6) 0.0116(7) -0.0012(6)
O3 0.0213(8) 0.0129(8) 0.0151(8) 0.0021(6) 0.0133(7) 0.0012(6)
O4 0.0216(9) 0.0154(8) 0.0160(8) 0.0005(6) 0.0119(8) 0.0031(7)
N3 0.0161(9) 0.0109(9) 0.0128(9) 0.0011(7) 0.0116(8) 0.0013(7)
N4 0.0189(9) 0.0111(9) 0.0139(9) 0.0008(7) 0.0136(8) 0.0017(7)
N1 0.0148(9) 0.0136(9) 0.0122(8) 0.0008(7) 0.0108(8) 0.0005(7)
N2 0.0166(9) 0.0105(9) 0.0124(9) 0.0006(7) 0.0115(8) 0.0005(7)
N5 0.0164(9) 0.0132(9) 0.0138(9) 0.0017(7) 0.0127(8) 0.0022(7)
N6 0.0152(9) 0.0128(9) 0.0129(9) -0.0017(7) 0.0115(8) -0.0008(7)
N7 0.0163(9) 0.0154(9) 0.0122(9) -0.0010(7) 0.0119(8) 0.0004(7)
N8 0.0149(9) 0.0145(9) 0.0137(9) -0.0034(7) 0.0117(8) -0.0029(7)
C1 0.0169(10) 0.0159(11) 0.0141(10) 0.0018(8) 0.0116(10) 0.0037(8)
C2 0.0163(11) 0.0216(12) 0.0188(11) 0.0028(9) 0.0130(10) 0.0053(9)
C3 0.0162(11) 0.0304(14) 0.0183(11) 0.0022(10) 0.0140(10) -0.0003(10)
C4 0.0198(11) 0.0255(13) 0.0202(12) -0.0016(10) 0.0161(11) -0.0058(10)
C5 0.0218(11) 0.0163(11) 0.0191(11) 0.0040(9) 0.0168(11) 0.0021(9)
C6 0.0224(11) 0.0127(10) 0.0164(11) 0.0031(8) 0.0163(10) 0.0027(9)
C7 0.0226(11) 0.0125(10) 0.0139(10) 0.0011(8) 0.0147(10) 0.0036(9)
C8 0.0138(10) 0.0115(10) 0.0139(10) -0.0004(8) 0.0106(9) -0.0002(8)
C9 0.0182(10) 0.0120(10) 0.0162(10) 0.0002(8) 0.0144(10) 0.0007(8)
C10 0.0127(10) 0.0159(11) 0.0112(10) -0.0025(8) 0.0093(9) -0.0037(8)
C11 0.0198(11) 0.0170(11) 0.0152(10) 0.0008(9) 0.0141(10) 0.0013(9)
C12 0.0206(11) 0.0225(12) 0.0178(11) -0.0035(9) 0.0162(10) -0.0018(9)
C13 0.0172(11) 0.0253(12) 0.0115(10) -0.0031(9) 0.0116(10) -0.0073(9)
C14 0.0188(11) 0.0180(11) 0.0149(11) 0.0009(9) 0.0127(10) -0.0002(9)
C15 0.0187(11) 0.0164(11) 0.0164(11) -0.0011(9) 0.0143(10) -0.0008(9)
C16 0.0158(10) 0.0147(11) 0.0154(10) 0.0030(8) 0.0123(10) 0.0030(8)
C17 0.0146(10) 0.0147(11) 0.0132(10) 0.0044(8) 0.0098(9) 0.0019(8)
C18 0.0204(11) 0.0165(11) 0.0170(11) -0.0032(9) 0.0134(10) -0.0022(9)
C19 0.0194(12) 0.0176(12) 0.0198(12) -0.0005(9) 0.0129(11) -0.0023(9)
C20 0.0232(12) 0.0151(11) 0.0189(11) 0.0009(9) 0.0171(11) -0.0004(9)
C21 0.0231(11) 0.0113(10) 0.0165(11) 0.0017(8) 0.0162(10) 0.0010(9)
C22 0.0234(11) 0.0111(10) 0.0166(11) -0.0023(8) 0.0165(10) -0.0019(9)
C23 0.0144(10) 0.0117(10) 0.0138(10) -0.0018(8) 0.0109(9) -0.0018(8)
C24 0.0206(11) 0.0135(11) 0.0174(11) -0.0017(8) 0.0156(10) -0.0027(9)
C25 0.0151(10) 0.0210(12) 0.0127(10) -0.0009(9) 0.0115(9) -0.0024(9)
C26 0.0429(16) 0.0211(13) 0.0272(13) -0.0076(10) 0.0303(14) -0.0105(11)
C27 0.0427(16) 0.0255(13) 0.0254(13) -0.0108(11) 0.0289(13) -0.0124(12)
C28 0.0160(11) 0.0324(14) 0.0126(10) -0.0014(9) 0.0119(10) -0.0022(9)
C29 0.0198(11) 0.0228(12) 0.0183(11) 0.0053(9) 0.0154(10) 0.0043(9)
C30 0.0186(11) 0.0182(11) 0.0164(11) 0.0014(9) 0.0143(10) 0.0033(9)
Cu2 0.01668(13) 0.01308(14) 0.01210(13) 0.00310(10) 0.01178(12) 0.00390(10)
Cl3 0.0243(3) 0.0437(4) 0.0158(3) 0.0011(2) 0.0166(3) -0.0036(3)
Cl4 0.0228(3) 0.0580(5) 0.0154(3) -0.0039(3) 0.0156(3) -0.0093(3)
O5 0.0227(8) 0.0138(8) 0.0172(8) 0.0004(6) 0.0149(8) -0.0001(6)
O6 0.0197(8) 0.0180(8) 0.0170(8) -0.0018(7) 0.0112(8) 0.0008(7)
O7 0.0170(8) 0.0220(9) 0.0272(10) 0.0034(7) 0.0134(8) -0.0012(7)
O8 0.0229(9) 0.0246(9) 0.0259(9) 0.0037(7) 0.0201(8) -0.0011(7)
N9 0.0150(9) 0.0149(9) 0.0126(9) 0.0026(7) 0.0105(8) 0.0024(7)
N10 0.0169(9) 0.0123(9) 0.0129(9) 0.0011(7) 0.0117(8) 0.0000(7)
N11 0.0164(9) 0.0127(9) 0.0145(9) 0.0016(7) 0.0123(8) 0.0013(7)
N12 0.0155(9) 0.0121(9) 0.0122(9) 0.0005(7) 0.0104(8) 0.0013(7)
N13 0.0202(9) 0.0158(9) 0.0139(9) 0.0015(7) 0.0141(8) 0.0033(7)
N14 0.0132(8) 0.0148(9) 0.0123(9) -0.0006(7) 0.0101(8) -0.0003(7)
N15 0.0184(9) 0.0160(9) 0.0158(9) 0.0005(7) 0.0140(9) 0.0006(7)
N16 0.0146(9) 0.0149(9) 0.0135(9) -0.0026(7) 0.0112(8) -0.0034(7)
C31 0.0166(10) 0.0169(11) 0.0159(11) 0.0033(9) 0.0129(10) 0.0030(8)
C32 0.0154(10) 0.0180(11) 0.0145(11) 0.0022(9) 0.0103(10) 0.0005(9)
C33 0.0186(11) 0.0191(12) 0.0182(11) -0.0042(9) 0.0122(11) -0.0025(9)
C34 0.0190(12) 0.0178(12) 0.0218(12) -0.0034(10) 0.0120(11) -0.0045(9)
C35 0.0224(12) 0.0175(12) 0.0214(12) -0.0003(9) 0.0173(11) -0.0012(9)
C36 0.0206(11) 0.0146(11) 0.0167(11) 0.0019(8) 0.0149(10) 0.0011(9)
C37 0.0235(11) 0.0134(11) 0.0166(11) -0.0010(8) 0.0163(10) -0.0013(9)
C38 0.0142(10) 0.0121(10) 0.0129(10) -0.0025(8) 0.0100(9) -0.0032(8)
C39 0.0158(10) 0.0122(10) 0.0142(10) -0.0011(8) 0.0113(9) -0.0013(8)
C40 0.0125(10) 0.0212(12) 0.0116(10) 0.0004(8) 0.0095(9) -0.0004(8)
C41 0.0296(13) 0.0197(12) 0.0215(12) -0.0042(10) 0.0206(12) -0.0052(10)
C42 0.0322(14) 0.0276(14) 0.0196(12) -0.0068(10) 0.0210(12) -0.0056(11)
C43 0.0176(11) 0.0331(14) 0.0117(10) 0.0011(9) 0.0117(10) -0.0024(10)
C44 0.0153(10) 0.0239(12) 0.0180(11) 0.0042(9) 0.0133(10) 0.0017(9)
C45 0.0155(10) 0.0181(11) 0.0173(11) 0.0007(9) 0.0132(10) 0.0015(8)
C46 0.0159(10) 0.0160(11) 0.0129(10) 0.0001(8) 0.0099(10) 0.0031(9)
C47 0.0190(11) 0.0234(13) 0.0242(12) -0.0022(10) 0.0168(11) -0.0001(10)
C48 0.0231(12) 0.0330(15) 0.0276(13) 0.0009(11) 0.0207(12) -0.0035(11)
C49 0.0214(12) 0.0260(14) 0.0266(13) -0.0015(11) 0.0179(12) -0.0054(10)
C50 0.0261(12) 0.0168(11) 0.0239(12) 0.0025(9) 0.0205(12) -0.0010(9)
C51 0.0229(11) 0.0149(11) 0.0172(11) 0.0037(9) 0.0164(10) 0.0028(9)
C52 0.0235(12) 0.0145(11) 0.0175(11) 0.0001(9) 0.0167(11) 0.0022(9)
C53 0.0141(10) 0.0132(10) 0.0150(10) -0.0004(8) 0.0111(9) -0.0014(8)
C54 0.0193(11) 0.0151(11) 0.0192(11) -0.0014(9) 0.0159(10) -0.0003(9)
C55 0.0152(10) 0.0217(12) 0.0139(10) -0.0027(9) 0.0119(10) -0.0058(9)
C56 0.0246(12) 0.0246(13) 0.0201(12) -0.0039(10) 0.0183(11) -0.0047(10)
C57 0.0237(12) 0.0348(15) 0.0205(12) -0.0094(11) 0.0183(11) -0.0088(11)
C58 0.0157(11) 0.0427(16) 0.0133(11) -0.0038(10) 0.0114(10) -0.0080(10)
C59 0.0209(12) 0.0315(14) 0.0186(12) 0.0031(10) 0.0149(11) -0.0012(10)
C60 0.0196(11) 0.0243(13) 0.0167(11) -0.0008(9) 0.0144(10) -0.0018(9)
O10 0.0340(11) 0.0293(11) 0.0594(14) -0.0028(10) 0.0379(12) -0.0050(9)
N101 0.0254(11) 0.0364(13) 0.0266(12) 0.0016(10) 0.0216(11) -0.0030(10)
C101 0.0360(15) 0.0376(16) 0.0418(16) -0.0076(13) 0.0346(15) -0.0087(13)
C102 0.0452(18) 0.053(2) 0.0363(17) -0.0102(15) 0.0346(16) -0.0142(15)
C103 0.0343(15) 0.0320(15) 0.0361(16) -0.0022(12) 0.0285(14) -0.0046(12)
O11 0.0314(10) 0.0214(9) 0.0449(12) -0.0007(8) 0.0315(10) -0.0030(8)
N401 0.0307(12) 0.0292(12) 0.0298(12) -0.0019(9) 0.0268(11) -0.0023(9)
C201 0.0361(15) 0.0278(14) 0.0343(15) -0.0051(11) 0.0305(14) -0.0072(11)
C202 0.0371(17) 0.051(2) 0.053(2) -0.0146(16) 0.0392(17) -0.0098(15)
C203 0.051(2) 0.072(3) 0.051(2) -0.0276(19) 0.045(2) -0.0204(18)
Cl10 0.0222(3) 0.0215(3) 0.0173(3) 0.0035(2) 0.0147(2) 0.0005(2)
O10A 0.0208(9) 0.0526(14) 0.0250(10) 0.0042(9) 0.0157(9) 0.0009(9)
O10B 0.0517(13) 0.0202(10) 0.0341(11) 0.0070(8) 0.0348(11) 0.0019(9)
O10C 0.0374(12) 0.0762(17) 0.0321(11) 0.0254(11) 0.0304(11) 0.0244(11)
O10D 0.0419(12) 0.0199(10) 0.0464(13) -0.0077(9) 0.0314(12) -0.0097(9)
Cl20 0.0161(2) 0.0171(3) 0.0196(3) -0.0028(2) 0.0128(2) -0.0027(2)
O20A 0.0190(9) 0.0247(10) 0.0228(9) 0.0005(8) 0.0101(8) 0.0058(7)
O20B 0.0463(13) 0.0451(13) 0.0497(13) -0.0202(10) 0.0423(12) -0.0250(10)
O20C 0.0294(10) 0.0251(10) 0.0328(11) 0.0100(8) 0.0199(10) 0.0090(8)
O20D 0.0323(11) 0.0438(12) 0.0334(11) -0.0182(9) 0.0266(10) -0.0114(9)
Cl30 0.0161(2) 0.0151(3) 0.0175(3) 0.0010(2) 0.0124(2) 0.0003(2)
O30A 0.0288(10) 0.0243(10) 0.0306(10) -0.0061(8) 0.0240(9) -0.0020(8)
O30B 0.0228(9) 0.0225(9) 0.0380(11) 0.0012(8) 0.0238(9) 0.0013(7)
O30C 0.0281(10) 0.0283(10) 0.0166(9) 0.0062(7) 0.0154(8) 0.0075(8)
O30D 0.0269(9) 0.0231(10) 0.0268(10) 0.0020(7) 0.0194(9) -0.0060(7)
Cl40 0.0308(17) 0.0234(16) 0.0205(10) -0.0026(10) 0.0188(12) -0.0009(12)
O4A 0.031(4) 0.081(8) 0.038(5) -0.043(6) 0.026(4) -0.029(5)
O4B 0.048(4) 0.049(5) 0.031(4) 0.014(3) 0.027(4) -0.002(3)
O4C 0.067(13) 0.012(5) 0.085(14) 0.004(6) 0.043(11) 0.016(6)
O4D 0.027(4) 0.025(4) 0.022(3) -0.017(3) 0.013(3) -0.014(3)
Cl50 0.0347(9) 0.0226(8) 0.0292(7) -0.0065(5) 0.0251(6) -0.0059(6)
O5A 0.067(4) 0.106(7) 0.034(3) -0.023(4) 0.014(3) 0.007(4)
O5B 0.086(4) 0.183(7) 0.082(4) -0.051(4) 0.077(4) -0.054(4)
O5C 0.043(3) 0.046(5) 0.057(4) 0.028(4) 0.033(4) 0.010(3)
O5D 0.075(6) 0.031(3) 0.172(10) -0.034(5) 0.037(6) 0.004(3)

loop_
_atom_type_symbol
_atom_type_description
_atom_type_scat_dispersion_real
_atom_type_scat_dispersion_imag
_atom_type_scat_source
C C 0.0033 0.0016 'International Tables Vol C Tables 4.2.6.8 and 6.1.1.4'
H H 0.0000 0.0000 'International Tables Vol C Tables 4.2.6.8 and 6.1.1.4'
N N 0.0061 0.0033 'International Tables Vol C Tables 4.2.6.8 and 6.1.1.4'
O O 0.0106 0.0060 'International Tables Vol C Tables 4.2.6.8 and 6.1.1.4'
Cl Cl 0.1484 0.1585 'International Tables Vol C Tables 4.2.6.8 and 6.1.1.4'
Cu Cu 0.3201 1.2651 'International Tables Vol C Tables 4.2.6.8 and 6.1.1.4'

loop_
_geom_angle_atom_site_label_1
_geom_angle_atom_site_label_2
_geom_angle_atom_site_label_3
_geom_angle
N3 Cu1 N1 178.46(8)
N3 Cu1 N4 83.15(7)
N1 Cu1 N4 95.44(7)
N3 Cu1 N2 100.49(7)
N1 Cu1 N2 80.81(7)
N4 Cu1 N2 171.13(7)
C2 O1 C3 112.63(18)
C5 O2 C4 113.77(18)
C17 O3 C18 112.87(17)
C19 O4 C20 113.61(18)
N5 N3 C8 110.73(18)
N5 N3 Cu1 132.62(15)
C8 N3 Cu1 116.05(14)
C1 N4 C21 104.20(16)
C1 N4 C7 109.69(17)
C21 N4 C7 108.60(17)
C1 N4 Cu1 110.52(13)
C21 N4 Cu1 115.05(13)
C7 N4 Cu1 108.64(13)
N7 N1 C23 110.59(18)
N7 N1 Cu1 133.20(15)
C23 N1 Cu1 116.20(14)
C22 N2 C6 108.74(17)
C22 N2 C16 106.64(17)
C6 N2 C16 107.87(17)
C22 N2 Cu1 106.02(13)
C6 N2 Cu1 117.67(13)
C16 N2 Cu1 109.38(13)
N3 N5 N6 105.39(17)
N5 N6 C9 111.80(17)
N5 N6 C10 119.92(18)
C9 N6 C10 128.27(19)
N1 N7 N8 104.96(17)
N7 N8 C24 112.49(18)
N7 N8 C25 120.13(18)
C24 N8 C25 127.38(19)
C2 C1 N4 114.27(18)
C2 C1 H1A 108.7
N4 C1 H1A 108.7
C2 C1 H1B 108.7
N4 C1 H1B 108.7
H1A C1 H1B 107.6
O1 C2 C1 107.17(18)
O1 C2 H2A 110.3
C1 C2 H2A 110.3
O1 C2 H2B 110.3
C1 C2 H2B 110.3
H2A C2 H2B 108.5
O1 C3 C4 107.17(19)
O1 C3 H3A 110.3
C4 C3 H3A 110.3
O1 C3 H3B 110.3
C4 C3 H3B 110.3
H3A C3 H3B 108.5
O2 C4 C3 105.2(2)
O2 C4 H4A 110.7
C3 C4 H4A 110.7
O2 C4 H4B 110.7
C3 C4 H4B 110.7
H4A C4 H4B 108.8
O2 C5 C6 107.63(18)
O2 C5 H5A 110.2
C6 C5 H5A 110.2
O2 C5 H5B 110.2
C6 C5 H5B 110.2
H5A C5 H5B 108.5
N2 C6 C5 113.33(18)
N2 C6 H6A 108.9
C5 C6 H6A 108.9
N2 C6 H6B 108.9
C5 C6 H6B 108.9
H6A C6 H6B 107.7
C8 C7 N4 110.64(18)
C8 C7 H7A 109.5
N4 C7 H7A 109.5
C8 C7 H7B 109.5
N4 C7 H7B 109.5
H7A C7 H7B 108.1
N3 C8 C9 107.43(19)
N3 C8 C7 119.74(19)
C9 C8 C7 132.6(2)
N6 C9 C8 104.64(19)
N6 C9 H9 127.7
C8 C9 H9 127.7
C15 C10 C11 121.3(2)
C15 C10 N6 119.5(2)
C11 C10 N6 119.2(2)
C12 C11 C10 119.2(2)
C12 C11 H11 120.4
C10 C11 H11 120.4
C13 C12 C11 119.4(2)
C13 C12 H12 120.3
C11 C12 H12 120.3
C12 C13 C14 121.4(2)
C12 C13 Cl1 119.29(18)
C14 C13 Cl1 119.31(19)
C15 C14 C13 119.2(2)
C15 C14 H14 120.4
C13 C14 H14 120.4
C14 C15 C10 119.4(2)
C14 C15 H15 120.3
C10 C15 H15 120.3
N2 C16 C17 114.71(18)
N2 C16 H16A 108.6
C17 C16 H16A 108.6
N2 C16 H16B 108.6
C17 C16 H16B 108.6
H16A C16 H16B 107.6
O3 C17 C16 107.87(18)
O3 C17 H17A 110.1
C16 C17 H17A 110.1
O3 C17 H17B 110.1
C16 C17 H17B 110.1
H17A C17 H17B 108.4
O3 C18 C19 109.09(19)
O3 C18 H18A 109.9
C19 C18 H18A 109.9
O3 C18 H18B 109.9
C19 C18 H18B 109.9
H18A C18 H18B 108.3
O4 C19 C18 111.5(2)
O4 C19 H19A 109.3
C18 C19 H19A 109.3
O4 C19 H19B 109.3
C18 C19 H19B 109.3
H19A C19 H19B 108.0
O4 C20 C21 110.02(19)
O4 C20 H20A 109.7
C21 C20 H20A 109.7
O4 C20 H20B 109.7
C21 C20 H20B 109.7
H20A C20 H20B 108.2
C20 C21 N4 115.78(18)
C20 C21 H21A 108.3
N4 C21 H21A 108.3
C20 C21 H21B 108.3
N4 C21 H21B 108.3
H21A C21 H21B 107.4
N2 C22 C23 108.76(18)
N2 C22 H22A 109.9
C23 C22 H22A 109.9
N2 C22 H22B 109.9
C23 C22 H22B 109.9
H22A C22 H22B 108.3
N1 C23 C24 108.0(2)
N1 C23 C22 117.90(19)
C24 C23 C22 133.9(2)
N8 C24 C23 104.0(2)
N8 C24 H24 128.0
C23 C24 H24 128.0
C30 C25 C26 121.7(2)
C30 C25 N8 119.9(2)
C26 C25 N8 118.4(2)
C27 C26 C25 118.7(2)
C27 C26 H26 120.6
C25 C26 H26 120.6
C28 C27 C26 119.7(2)
C28 C27 H27 120.2
C26 C27 H27 120.2
C27 C28 C29 121.4(2)
C27 C28 Cl2 118.37(19)
C29 C28 Cl2 120.21(19)
C30 C29 C28 119.5(2)
C30 C29 H29 120.2
C28 C29 H29 120.2
C29 C30 C25 118.9(2)
C29 C30 H30 120.6
C25 C30 H30 120.6
N11 Cu2 N9 175.54(8)
N11 Cu2 N12 82.65(7)
N9 Cu2 N12 94.80(7)
N11 Cu2 N10 102.14(7)
N9 Cu2 N10 79.95(7)
N12 Cu2 N10 171.55(7)
C32 O5 C33 112.06(17)
C35 O6 C34 112.92(19)
C50 O7 C49 112.22(19)
C47 O8 C48 111.22(19)
N13 N9 C38 110.73(18)
N13 N9 Cu2 131.58(15)
C38 N9 Cu2 117.57(15)
C37 N10 C51 110.13(17)
C37 N10 C31 106.24(17)
C51 N10 C31 107.38(17)
C37 N10 Cu2 105.40(13)
C51 N10 Cu2 115.69(14)
C31 N10 Cu2 111.63(13)
N15 N11 C53 110.78(18)
N15 N11 Cu2 132.47(15)
C53 N11 Cu2 116.60(15)
C46 N12 C36 105.05(16)
C46 N12 C52 109.52(17)
C36 N12 C52 108.90(17)
C46 N12 Cu2 110.91(13)
C36 N12 Cu2 113.74(13)
C52 N12 Cu2 108.61(13)
N9 N13 N14 104.98(17)
N13 N14 C39 112.02(18)
N13 N14 C40 118.48(18)
C39 N14 C40 129.49(19)
N11 N15 N16 105.27(18)
N15 N16 C54 112.04(18)
N15 N16 C55 120.47(19)
C54 N16 C55 127.5(2)
N10 C31 C32 115.37(18)
N10 C31 H31A 108.4
C32 C31 H31A 108.4
N10 C31 H31B 108.4
C32 C31 H31B 108.4
H31A C31 H31B 107.5
O5 C32 C31 107.89(18)
O5 C32 H32A 110.1
C31 C32 H32A 110.1
O5 C32 H32B 110.1
C31 C32 H32B 110.1
H32A C32 H32B 108.4
O5 C33 C34 109.4(2)
O5 C33 H33A 109.8
C34 C33 H33A 109.8
O5 C33 H33B 109.8
C34 C33 H33B 109.8
H33A C33 H33B 108.3
O6 C34 C33 111.4(2)
O6 C34 H34A 109.4
C33 C34 H34A 109.4
O6 C34 H34B 109.4
C33 C34 H34B 109.4
H34A C34 H34B 108.0
O6 C35 C36 109.89(19)
O6 C35 H35A 109.7
C36 C35 H35A 109.7
O6 C35 H35B 109.7
C36 C35 H35B 109.7
H35A C35 H35B 108.2
N12 C36 C35 114.18(18)
N12 C36 H36A 108.7
C35 C36 H36A 108.7
N12 C36 H36B 108.7
C35 C36 H36B 108.7
H36A C36 H36B 107.6
C38 C37 N10 107.91(18)
C38 C37 H37A 110.1
N10 C37 H37A 110.1
C38 C37 H37B 110.1
N10 C37 H37B 110.1
H37A C37 H37B 108.4
N9 C38 C39 107.55(19)
N9 C38 C37 116.94(19)
C39 C38 C37 135.3(2)
N14 C39 C38 104.71(19)
N14 C39 H39 127.6
C38 C39 H39 127.6
C41 C40 C45 121.6(2)
C41 C40 N14 119.2(2)
C45 C40 N14 119.2(2)
C42 C41 C40 118.8(2)
C42 C41 H41 120.6
C40 C41 H41 120.6
C43 C42 C41 119.7(2)
C43 C42 H42 120.2
C41 C42 H42 120.2
C42 C43 C44 121.7(2)
C42 C43 Cl3 118.76(19)
C44 C43 Cl3 119.52(19)
C45 C44 C43 119.0(2)
C45 C44 H44 120.5
C43 C44 H44 120.5
C44 C45 C40 119.2(2)
C44 C45 H45 120.4
C40 C45 H45 120.4
C47 C46 N12 113.66(19)
C47 C46 H46A 108.8
N12 C46 H46A 108.8
C47 C46 H46B 108.8
N12 C46 H46B 108.8
H46A C46 H46B 107.7
O8 C47 C46 107.71(19)
O8 C47 H47A 110.2
C46 C47 H47A 110.2
O8 C47 H47B 110.2
C46 C47 H47B 110.2
H47A C47 H47B 108.5
O8 C48 C49 106.8(2)
O8 C48 H48A 110.4
C49 C48 H48A 110.4
O8 C48 H48B 110.4
C49 C48 H48B 110.4
H48A C48 H48B 108.6
O7 C49 C48 105.1(2)
O7 C49 H49A 110.7
C48 C49 H49A 110.7
O7 C49 H49B 110.7
C48 C49 H49B 110.7
H49A C49 H49B 108.8
O7 C50 C51 107.64(19)
O7 C50 H50A 110.2
C51 C50 H50A 110.2
O7 C50 H50B 110.2
C51 C50 H50B 110.2
H50A C50 H50B 108.5
N10 C51 C50 113.55(19)
N10 C51 H51A 108.9
C50 C51 H51A 108.9
N10 C51 H51B 108.9
C50 C51 H51B 108.9
H51A C51 H51B 107.7
C53 C52 N12 111.13(18)
C53 C52 H52A 109.4
N12 C52 H52A 109.4
C53 C52 H52B 109.4
N12 C52 H52B 109.4
H52A C52 H52B 108.0
N11 C53 C54 107.3(2)
N11 C53 C52 120.7(2)
C54 C53 C52 131.9(2)
N16 C54 C53 104.6(2)
N16 C54 H54 127.7
C53 C54 H54 127.7
C60 C55 C56 121.4(2)
C60 C55 N16 120.2(2)
C56 C55 N16 118.4(2)
C57 C56 C55 118.9(2)
C57 C56 H56 120.6
C55 C56 H56 120.6
C58 C57 C56 119.7(2)
C58 C57 H57 120.2
C56 C57 H57 120.2
C57 C58 C59 121.5(2)
C57 C58 Cl4 119.1(2)
C59 C58 Cl4 119.4(2)
C60 C59 C58 119.0(2)
C60 C59 H59 120.5
C58 C59 H59 120.5
C55 C60 C59 119.6(2)
C55 C60 H60 120.2
C59 C60 H60 120.2
C103 N101 C101 122.2(2)
C103 N101 C102 119.7(2)
C101 N101 C102 117.3(2)
N101 C101 H10A 109.5
N101 C101 H10B 109.5
H10A C101 H10B 109.5
N101 C101 H10C 109.5
H10A C101 H10C 109.5
H10B C101 H10C 109.5
N101 C102 H10D 109.5
N101 C102 H10E 109.5
H10D C102 H10E 109.5
N101 C102 H10F 109.5
H10D C102 H10F 109.5
H10E C102 H10F 109.5
O10 C103 N101 125.2(3)
O10 C103 H103 117.4
N101 C103 H103 117.4
C201 N401 C202 122.6(2)
C201 N401 C203 120.7(2)
C202 N401 C203 116.6(2)
O11 C201 N401 126.4(3)
O11 C201 H201 116.8
N401 C201 H201 116.8
N401 C202 H20C 109.5
N401 C202 H20D 109.5
H20C C202 H20D 109.5
N401 C202 H20E 109.5
H20C C202 H20E 109.5
H20D C202 H20E 109.5
N401 C203 H20F 109.5
N401 C203 H20G 109.5
H20F C203 H20G 109.5
N401 C203 H20H 109.5
H20F C203 H20H 109.5
H20G C203 H20H 109.5
O10D Cl10 O10B 109.57(13)
O10D Cl10 O10A 109.63(13)
O10B Cl10 O10A 109.44(13)
O10D Cl10 O10C 109.70(15)
O10B Cl10 O10C 109.03(13)
O10A Cl10 O10C 109.45(12)
O20C Cl20 O20D 110.89(13)
O20C Cl20 O20A 108.75(12)
O20D Cl20 O20A 110.05(12)
O20C Cl20 O20B 108.05(14)
O20D Cl20 O20B 110.06(12)
O20A Cl20 O20B 108.98(13)
O30D Cl30 O30C 109.68(11)
O30D Cl30 O30B 109.20(11)
O30C Cl30 O30B 109.51(12)
O30D Cl30 O30A 109.98(11)
O30C Cl30 O30A 109.57(11)
O30B Cl30 O30A 108.89(11)
O4C Cl40 O4D 112.1(14)
O4C Cl40 O4B 110.8(13)
O4D Cl40 O4B 93.2(6)
O4C Cl40 O4A 90.7(15)
O4D Cl40 O4A 148.5(6)
O4B Cl40 O4A 98.7(6)
O5D Cl50 O5A 105.4(7)
O5D Cl50 O5B 102.1(7)
O5A Cl50 O5B 99.1(5)
O5D Cl50 O5C 111.0(7)
O5A Cl50 O5C 123.9(7)
O5B Cl50 O5C 112.9(5)

loop_
_geom_bond_atom_site_label_1
_geom_bond_atom_site_label_2
_geom_bond_distance
Cu1 N3 1.9401(18)
Cu1 N1 1.9559(18)
Cu1 N4 2.1514(18)
Cu1 N2 2.1666(18)
Cl1 C13 1.741(2)
Cl2 C28 1.738(2)
O1 C2 1.419(3)
O1 C3 1.422(3)
O2 C5 1.415(3)
O2 C4 1.421(3)
O3 C17 1.415(3)
O3 C18 1.433(3)
O4 C19 1.425(3)
O4 C20 1.427(3)
N3 N5 1.318(2)
N3 C8 1.351(3)
N4 C1 1.504(3)
N4 C21 1.505(3)
N4 C7 1.506(3)
N1 N7 1.320(3)
N1 C23 1.351(3)
N2 C22 1.486(3)
N2 C6 1.495(3)
N2 C16 1.503(3)
N5 N6 1.338(3)
N6 C9 1.353(3)
N6 C10 1.432(3)
N7 N8 1.335(3)
N8 C24 1.354(3)
N8 C25 1.434(3)
C1 C2 1.496(3)
C1 H1A 0.9900
C1 H1B 0.9900
C2 H2A 0.9900
C2 H2B 0.9900
C3 C4 1.499(3)
C3 H3A 0.9900
C3 H3B 0.9900
C4 H4A 0.9900
C4 H4B 0.9900
C5 C6 1.516(3)
C5 H5A 0.9900
C5 H5B 0.9900
C6 H6A 0.9900
C6 H6B 0.9900
C7 C8 1.486(3)
C7 H7A 0.9900
C7 H7B 0.9900
C8 C9 1.365(3)
C9 H9 0.9500
C10 C15 1.386(3)
C10 C11 1.387(3)
C11 C12 1.384(3)
C11 H11 0.9500
C12 C13 1.382(3)
C12 H12 0.9500
C13 C14 1.387(3)
C14 C15 1.382(3)
C14 H14 0.9500
C15 H15 0.9500
C16 C17 1.504(3)
C16 H16A 0.9900
C16 H16B 0.9900
C17 H17A 0.9900
C17 H17B 0.9900
C18 C19 1.501(3)
C18 H18A 0.9900
C18 H18B 0.9900
C19 H19A 0.9900
C19 H19B 0.9900
C20 C21 1.498(3)
C20 H20A 0.9900
C20 H20B 0.9900
C21 H21A 0.9900
C21 H21B 0.9900
C22 C23 1.486(3)
C22 H22A 0.9900
C22 H22B 0.9900
C23 C24 1.362(3)
C24 H24 0.9500
C25 C30 1.383(3)
C25 C26 1.389(3)
C26 C27 1.383(3)
C26 H26 0.9500
C27 C28 1.375(4)
C27 H27 0.9500
C28 C29 1.383(3)
C29 C30 1.382(3)
C29 H29 0.9500
C30 H30 0.9500
Cu2 N11 1.9411(19)
Cu2 N9 1.9446(19)
Cu2 N12 2.1804(18)
Cu2 N10 2.1902(19)
Cl3 C43 1.737(2)
Cl4 C58 1.743(2)
O5 C32 1.415(3)
O5 C33 1.432(3)
O6 C35 1.424(3)
O6 C34 1.429(3)
O7 C50 1.408(3)
O7 C49 1.434(3)
O8 C47 1.412(3)
O8 C48 1.428(3)
N9 N13 1.322(3)
N9 C38 1.351(3)
N10 C37 1.492(3)
N10 C51 1.497(3)
N10 C31 1.497(3)
N11 N15 1.316(3)
N11 C53 1.352(3)
N12 C46 1.501(3)
N12 C36 1.504(3)
N12 C52 1.505(3)
N13 N14 1.338(3)
N14 C39 1.351(3)
N14 C40 1.434(3)
N15 N16 1.335(3)
N16 C54 1.351(3)
N16 C55 1.436(3)
C31 C32 1.502(3)
C31 H31A 0.9900
C31 H31B 0.9900
C32 H32A 0.9900
C32 H32B 0.9900
C33 C34 1.499(3)
C33 H33A 0.9900
C33 H33B 0.9900
C34 H34A 0.9900
C34 H34B 0.9900
C35 C36 1.504(3)
C35 H35A 0.9900
C35 H35B 0.9900
C36 H36A 0.9900
C36 H36B 0.9900
C37 C38 1.485(3)
C37 H37A 0.9900
C37 H37B 0.9900
C38 C39 1.360(3)
C39 H39 0.9500
C40 C41 1.386(3)
C40 C45 1.388(3)
C41 C42 1.384(3)
C41 H41 0.9500
C42 C43 1.375(4)
C42 H42 0.9500
C43 C44 1.385(3)
C44 C45 1.384(3)
C44 H44 0.9500
C45 H45 0.9500
C46 C47 1.495(3)
C46 H46A 0.9900
C46 H46B 0.9900
C47 H47A 0.9900
C47 H47B 0.9900
C48 C49 1.484(4)
C48 H48A 0.9900
C48 H48B 0.9900
C49 H49A 0.9900
C49 H49B 0.9900
C50 C51 1.509(3)
C50 H50A 0.9900
C50 H50B 0.9900
C51 H51A 0.9900
C51 H51B 0.9900
C52 C53 1.482(3)
C52 H52A 0.9900
C52 H52B 0.9900
C53 C54 1.365(3)
C54 H54 0.9500
C55 C60 1.378(3)
C55 C56 1.390(3)
C56 C57 1.387(3)
C56 H56 0.9500
C57 C58 1.373(4)
C57 H57 0.9500
C58 C59 1.387(4)
C59 C60 1.387(3)
C59 H59 0.9500
C60 H60 0.9500
O10 C103 1.236(3)
N101 C103 1.309(4)
N101 C101 1.445(3)
N101 C102 1.465(4)
C101 H10A 0.9800
C101 H10B 0.9800
C101 H10C 0.9800
C102 H10D 0.9800
C102 H10E 0.9800
C102 H10F 0.9800
C103 H103 0.9500
O11 C201 1.230(3)
N401 C201 1.315(4)
N401 C202 1.444(3)
N401 C203 1.450(4)
C201 H201 0.9500
C202 H20C 0.9800
C202 H20D 0.9800
C202 H20E 0.9800
C203 H20F 0.9800
C203 H20G 0.9800
C203 H20H 0.9800
Cl10 O10D 1.428(2)
Cl10 O10B 1.4334(19)
Cl10 O10A 1.437(2)
Cl10 O10C 1.440(2)
Cl20 O20C 1.429(2)
Cl20 O20D 1.4308(19)
Cl20 O20A 1.4393(18)
Cl20 O20B 1.444(2)
Cl30 O30D 1.4378(18)
Cl30 O30C 1.4387(17)
Cl30 O30B 1.4425(18)
Cl30 O30A 1.4428(18)
Cl40 O4C 1.38(2)
Cl40 O4D 1.393(9)
Cl40 O4B 1.403(8)
Cl40 O4A 1.565(11)
Cl50 O5D 1.275(8)
Cl50 O5A 1.277(9)
Cl50 O5B 1.409(5)
Cl50 O5C 1.436(13)

loop_
_geom_torsion_atom_site_label_1
_geom_torsion_atom_site_label_2
_geom_torsion_atom_site_label_3
_geom_torsion_atom_site_label_4
_geom_torsion
N1 Cu1 N3 N5 -161(3)
N4 Cu1 N3 N5 175.2(2)
N2 Cu1 N3 N5 -13.0(2)
N1 Cu1 N3 C8 29(3)
N4 Cu1 N3 C8 5.08(16)
N2 Cu1 N3 C8 176.90(15)
N3 Cu1 N4 C1 -117.18(14)
N1 Cu1 N4 C1 63.45(14)
N2 Cu1 N4 C1 128.0(4)
N3 Cu1 N4 C21 125.17(15)
N1 Cu1 N4 C21 -54.21(15)
N2 Cu1 N4 C21 10.4(5)
N3 Cu1 N4 C7 3.21(14)
N1 Cu1 N4 C7 -176.16(14)
N2 Cu1 N4 C7 -111.6(4)
N3 Cu1 N1 N7 -19(3)
N4 Cu1 N1 N7 4.8(2)
N2 Cu1 N1 N7 -167.0(2)
N3 Cu1 N1 C23 160(3)
N4 Cu1 N1 C23 -176.36(16)
N2 Cu1 N1 C23 11.75(15)
N3 Cu1 N2 C22 155.54(13)
N1 Cu1 N2 C22 -25.29(13)
N4 Cu1 N2 C22 -90.9(5)
N3 Cu1 N2 C6 33.66(16)
N1 Cu1 N2 C6 -147.17(16)
N4 Cu1 N2 C6 147.2(4)
N3 Cu1 N2 C16 -89.83(14)
N1 Cu1 N2 C16 89.34(14)
N4 Cu1 N2 C16 23.7(5)
C8 N3 N5 N6 0.4(2)
Cu1 N3 N5 N6 -170.16(15)
N3 N5 N6 C9 -0.1(2)
N3 N5 N6 C10 179.20(18)
C23 N1 N7 N8 0.4(2)
Cu1 N1 N7 N8 179.29(15)
N1 N7 N8 C24 -0.6(2)
N1 N7 N8 C25 178.62(18)
C21 N4 C1 C2 -179.01(18)
C7 N4 C1 C2 -62.9(2)
Cu1 N4 C1 C2 56.9(2)
C3 O1 C2 C1 172.46(18)
N4 C1 C2 O1 -65.0(2)
C2 O1 C3 C4 -169.35(19)
C5 O2 C4 C3 175.93(18)
O1 C3 C4 O2 55.1(2)
C4 O2 C5 C6 154.77(19)
C22 N2 C6 C5 -59.2(2)
C16 N2 C6 C5 -174.48(18)
Cu1 N2 C6 C5 61.3(2)
O2 C5 C6 N2 -44.7(2)
C1 N4 C7 C8 111.0(2)
C21 N4 C7 C8 -135.75(19)
Cu1 N4 C7 C8 -9.9(2)
N5 N3 C8 C9 -0.5(2)
Cu1 N3 C8 C9 171.76(14)
N5 N3 C8 C7 174.48(19)
Cu1 N3 C8 C7 -13.3(3)
N4 C7 C8 N3 15.5(3)
N4 C7 C8 C9 -171.0(2)
N5 N6 C9 C8 -0.2(2)
C10 N6 C9 C8 -179.4(2)
N3 C8 C9 N6 0.4(2)
C7 C8 C9 N6 -173.7(2)
N5 N6 C10 C15 2.6(3)
C9 N6 C10 C15 -178.2(2)
N5 N6 C10 C11 -175.38(19)
C9 N6 C10 C11 3.8(3)
C15 C10 C11 C12 0.1(3)
N6 C10 C11 C12 178.0(2)
C10 C11 C12 C13 1.1(3)
C11 C12 C13 C14 -1.5(4)
C11 C12 C13 Cl1 179.73(18)
C12 C13 C14 C15 0.7(3)
Cl1 C13 C14 C15 179.47(18)
C13 C14 C15 C10 0.5(3)
C11 C10 C15 C14 -0.9(3)
N6 C10 C15 C14 -178.8(2)
C22 N2 C16 C17 167.90(18)
C6 N2 C16 C17 -75.4(2)
Cu1 N2 C16 C17 53.7(2)
C18 O3 C17 C16 178.54(18)
N2 C16 C17 O3 -80.5(2)
C17 O3 C18 C19 167.43(19)
C20 O4 C19 C18 -88.1(2)
O3 C18 C19 O4 62.2(3)
C19 O4 C20 C21 164.27(19)
O4 C20 C21 N4 -65.8(2)
C1 N4 C21 C20 -164.60(19)
C7 N4 C21 C20 78.5(2)
Cu1 N4 C21 C20 -43.4(2)
C6 N2 C22 C23 160.72(18)
C16 N2 C22 C23 -83.2(2)
Cu1 N2 C22 C23 33.3(2)
N7 N1 C23 C24 -0.2(2)
Cu1 N1 C23 C24 -179.23(15)
N7 N1 C23 C22 -175.63(19)
Cu1 N1 C23 C22 5.3(3)
N2 C22 C23 N1 -27.6(3)
N2 C22 C23 C24 158.4(2)
N7 N8 C24 C23 0.5(2)
C25 N8 C24 C23 -178.7(2)
N1 C23 C24 N8 -0.2(2)
C22 C23 C24 N8 174.3(2)
N7 N8 C25 C30 20.8(3)
C24 N8 C25 C30 -160.1(2)
N7 N8 C25 C26 -159.4(2)
C24 N8 C25 C26 19.7(3)
C30 C25 C26 C27 3.0(4)
N8 C25 C26 C27 -176.8(2)
C25 C26 C27 C28 -1.6(4)
C26 C27 C28 C29 -1.0(4)
C26 C27 C28 Cl2 178.2(2)
C27 C28 C29 C30 2.4(4)
Cl2 C28 C29 C30 -176.90(18)
C28 C29 C30 C25 -1.0(3)
C26 C25 C30 C29 -1.7(4)
N8 C25 C30 C29 178.1(2)
N11 Cu2 N9 N13 46.4(11)
N12 Cu2 N9 N13 -8.5(2)
N10 Cu2 N9 N13 164.8(2)
N11 Cu2 N9 C38 -129.1(10)
N12 Cu2 N9 C38 175.96(16)
N10 Cu2 N9 C38 -10.71(16)
N11 Cu2 N10 C37 -157.64(13)
N9 Cu2 N10 C37 26.37(13)
N12 Cu2 N10 C37 78.4(5)
N11 Cu2 N10 C51 -35.73(16)
N9 Cu2 N10 C51 148.28(16)
N12 Cu2 N10 C51 -159.7(4)
N11 Cu2 N10 C31 87.45(14)
N9 Cu2 N10 C31 -88.54(14)
N12 Cu2 N10 C31 -36.5(5)
N9 Cu2 N11 N15 125.0(10)
N12 Cu2 N11 N15 -179.7(2)
N10 Cu2 N11 N15 7.4(2)
N9 Cu2 N11 C53 -60.0(11)
N12 Cu2 N11 C53 -4.65(16)
N10 Cu2 N11 C53 -177.59(15)
N11 Cu2 N12 C46 122.44(15)
N9 Cu2 N12 C46 -61.24(14)
N10 Cu2 N12 C46 -112.4(5)
N11 Cu2 N12 C36 -119.40(15)
N9 Cu2 N12 C36 56.92(15)
N10 Cu2 N12 C36 5.7(5)
N11 Cu2 N12 C52 2.03(14)
N9 Cu2 N12 C52 178.35(14)
N10 Cu2 N12 C52 127.2(4)
C38 N9 N13 N14 -0.1(2)
Cu2 N9 N13 N14 -175.87(15)
N9 N13 N14 C39 0.6(2)
N9 N13 N14 C40 -178.23(18)
C53 N11 N15 N16 -0.3(2)
Cu2 N11 N15 N16 174.94(15)
N11 N15 N16 C54 0.3(2)
N11 N15 N16 C55 -177.70(18)
C37 N10 C31 C32 -167.58(18)
C51 N10 C31 C32 74.6(2)
Cu2 N10 C31 C32 -53.2(2)
C33 O5 C32 C31 -174.23(19)
N10 C31 C32 O5 78.3(2)
C32 O5 C33 C34 -174.2(2)
C35 O6 C34 C33 92.2(3)
O5 C33 C34 O6 -59.0(3)
C34 O6 C35 C36 -172.60(19)
C46 N12 C36 C35 162.75(19)
C52 N12 C36 C35 -80.0(2)
Cu2 N12 C36 C35 41.3(2)
O6 C35 C36 N12 60.3(3)
C51 N10 C37 C38 -161.57(18)
C31 N10 C37 C38 82.4(2)
Cu2 N10 C37 C38 -36.14(19)
N13 N9 C38 C39 -0.4(2)
Cu2 N9 C38 C39 176.03(14)
N13 N9 C38 C37 175.04(19)
Cu2 N9 C38 C37 -8.5(3)
N10 C37 C38 N9 31.8(3)
N10 C37 C38 C39 -154.4(2)
N13 N14 C39 C38 -0.8(2)
C40 N14 C39 C38 177.8(2)
N9 C38 C39 N14 0.7(2)
C37 C38 C39 N14 -173.5(2)
N13 N14 C40 C41 158.8(2)
C39 N14 C40 C41 -19.8(3)
N13 N14 C40 C45 -21.1(3)
C39 N14 C40 C45 160.3(2)
C45 C40 C41 C42 -1.2(4)
N14 C40 C41 C42 178.9(2)
C40 C41 C42 C43 1.3(4)
C41 C42 C43 C44 -0.1(4)
C41 C42 C43 Cl3 -179.3(2)
C42 C43 C44 C45 -1.4(4)
Cl3 C43 C44 C45 177.88(17)
C43 C44 C45 C40 1.5(3)
C41 C40 C45 C44 -0.2(3)
N14 C40 C45 C44 179.72(19)
C36 N12 C46 C47 179.53(19)
C52 N12 C46 C47 62.7(2)
Cu2 N12 C46 C47 -57.2(2)
C48 O8 C47 C46 -169.3(2)
N12 C46 C47 O8 63.2(2)
C47 O8 C48 C49 171.7(2)
C50 O7 C49 C48 -178.4(2)
O8 C48 C49 O7 -57.4(3)
C49 O7 C50 C51 -153.6(2)
C37 N10 C51 C50 57.6(2)
C31 N10 C51 C50 172.86(19)
Cu2 N10 C51 C50 -61.8(2)
O7 C50 C51 N10 47.4(3)
C46 N12 C52 C53 -120.7(2)
C36 N12 C52 C53 124.9(2)
Cu2 N12 C52 C53 0.6(2)
N15 N11 C53 C54 0.2(3)
Cu2 N11 C53 C54 -175.85(15)
N15 N11 C53 C52 -177.2(2)
Cu2 N11 C53 C52 6.7(3)
N12 C52 C53 N11 -4.6(3)
N12 C52 C53 C54 178.7(2)
N15 N16 C54 C53 -0.1(2)
C55 N16 C54 C53 177.7(2)
N11 C53 C54 N16 -0.1(2)
C52 C53 C54 N16 177.0(2)
N15 N16 C55 C60 9.0(3)
C54 N16 C55 C60 -168.6(2)
N15 N16 C55 C56 -173.6(2)
C54 N16 C55 C56 8.8(3)
C60 C55 C56 C57 0.9(4)
N16 C55 C56 C57 -176.4(2)
C55 C56 C57 C58 -1.7(4)
C56 C57 C58 C59 1.1(4)
C56 C57 C58 Cl4 179.75(19)
C57 C58 C59 C60 0.2(4)
Cl4 C58 C59 C60 -178.39(18)
C56 C55 C60 C59 0.4(4)
N16 C55 C60 C59 177.7(2)
C58 C59 C60 C55 -1.0(4)
C101 N101 C103 O10 172.3(3)
C102 N101 C103 O10 2.1(5)
C202 N401 C201 O11 176.1(3)
C203 N401 C201 O11 0.9(5)
